data_7022124
loop_
_publ_author_name
'Singh, Roop Shikha'
'Yadav, Mahendra'
'Gupta, Rakesh Kumar'
'Pandey, Rampal'
'Pandey, Daya Shankar'

_publ_section_title
;
 Luminescent N,O-chelated chroman-BF2 complexes: structural variants of
 BODIPY.
;
_journal_issue 5
_journal_name_full 'Dalton transactions (Cambridge, England : 2003)'
_journal_page_first 1696
_journal_page_last 1707
_journal_paper_doi 10.1039/c2dt31820b
_journal_volume 42
_journal_year 2013
_chemical_formula_sum 'C18 H14 N2 O2'
_chemical_formula_weight 290.32
_space_group_IT_number 2
_symmetry_cell_setting triclinic
_symmetry_Int_Tables_number 2
_symmetry_space_group_name_Hall '-P 1'
_symmetry_space_group_name_H-M 'P -1'
_atom_sites_solution_hydrogens geom
_atom_sites_solution_primary direct
_atom_sites_solution_secondary difmap
_audit_creation_method SHELXL-97
_cell_angle_alpha 102.850(6)
_cell_angle_beta 104.501(6)
_cell_angle_gamma 104.832(6)
_cell_formula_units_Z 4
_cell_length_a 9.7407(7)
_cell_length_b 11.6842(8)
_cell_length_c 14.5889(9)
_cell_measurement_reflns_used 5237
_cell_measurement_temperature 150(2)
_cell_measurement_theta_max 0.982
_cell_measurement_theta_min 0.976
_cell_volume 1479.3(2)
_computing_structure_refinement 'SHELXL-97 (Sheldrick, 1997)'
_diffrn_ambient_temperature 150(2)
_diffrn_detector_area_resol_mean 15.9948
_diffrn_measured_fraction_theta_full 0.997
_diffrn_measured_fraction_theta_max 0.997
_diffrn_measurement_device_type 'OXFORD DIFFRACTION XCALIBUR-S'
_diffrn_measurement_method \w/q-scan
_diffrn_radiation_monochromator graphite
_diffrn_radiation_type MoK\a
_diffrn_radiation_wavelength 0.71073
_diffrn_reflns_av_R_equivalents 0.0426
_diffrn_reflns_av_sigmaI/netI 0.1228
_diffrn_reflns_limit_h_max 11
_diffrn_reflns_limit_h_min -11
_diffrn_reflns_limit_k_max 13
_diffrn_reflns_limit_k_min -13
_diffrn_reflns_limit_l_max 17
_diffrn_reflns_limit_l_min -12
_diffrn_reflns_number 10768
_diffrn_reflns_theta_full 25.00
_diffrn_reflns_theta_max 25.00
_diffrn_reflns_theta_min 3.42
_diffrn_source 'fine-focus sealed tube'
_diffrn_standards_decay_% <3%>
_exptl_absorpt_coefficient_mu 0.087
_exptl_absorpt_correction_type none
_exptl_crystal_colour Red
_exptl_crystal_density_diffrn 1.303
_exptl_crystal_density_method 'not measured'
_exptl_crystal_description Block
_exptl_crystal_F_000 608
_exptl_crystal_size_max 0.28
_exptl_crystal_size_mid 0.24
_exptl_crystal_size_min 0.21
_refine_diff_density_max 0.305
_refine_diff_density_min -0.244
_refine_diff_density_rms 0.072
_refine_ls_extinction_method none
_refine_ls_goodness_of_fit_ref 0.815
_refine_ls_hydrogen_treatment none
_refine_ls_matrix_type full
_refine_ls_number_parameters 397
_refine_ls_number_reflns 5223
_refine_ls_number_restraints 0
_refine_ls_restrained_S_all 0.815
_refine_ls_R_factor_all 0.1018
_refine_ls_R_factor_gt 0.0471
_refine_ls_shift/su_max 0.000
_refine_ls_shift/su_mean 0.000
_refine_ls_structure_factor_coef Fsqd
_refine_ls_weighting_details 'calc w=1/[\s^2^(Fo^2^)+(0.0633P)^2^+0.0000P] where P=(Fo^2^+2Fc^2^)/3'
_refine_ls_weighting_scheme calc
_refine_ls_wR_factor_gt 0.1173
_refine_ls_wR_factor_ref 0.1261
_reflns_number_gt 2606
_reflns_number_total 5237
_reflns_threshold_expression >2sigma(I)
_cod_data_source_file c2dt31820b.txt
_cod_data_source_block 1
_cod_original_cell_volume 1479.34(17)
_cod_database_code 7022124

loop_
_symmetry_equiv_pos_as_xyz
'x, y, z'
'-x, -y, -z'

loop_
_atom_site_label
_atom_site_type_symbol
_atom_site_fract_x
_atom_site_fract_y
_atom_site_fract_z
_atom_site_U_iso_or_equiv
_atom_site_adp_type
_atom_site_occupancy
_atom_site_symmetry_multiplicity
_atom_site_calc_flag
_atom_site_refinement_flags
O1 O 0.3928(2) 0.15870(17) 0.15079(14) 0.0339(5) Uani 1 1 d .
O2 O 0.4688(2) 0.43321(16) 0.40423(14) 0.0296(5) Uani 1 1 d .
O3 O 1.0194(2) 0.20714(19) 0.14643(16) 0.0407(6) Uani 1 1 d .
O4 O 0.8005(2) 0.43507(17) 0.05524(14) 0.0332(5) Uani 1 1 d .
N1 N 0.6708(2) 0.3618(2) 0.54723(17) 0.0296(6) Uani 1 1 d .
H1 H 0.6318 0.4207 0.5403 0.035 Uiso 1 1 calc R
N2 N 0.3253(3) 0.3035(2) 0.52503(17) 0.0272(6) Uani 1 1 d .
H2 H 0.3933 0.3769 0.5403 0.033 Uiso 1 1 calc R
N3 N 0.6405(3) 0.2049(2) -0.24369(18) 0.0345(7) Uani 1 1 d .
H3 H 0.6895 0.2355 -0.2807 0.041 Uiso 1 1 calc R
N4 N 1.0883(2) 0.3036(2) -0.15655(17) 0.0260(6) Uani 1 1 d .
H4 H 1.1204 0.3852 -0.1326 0.031 Uiso 1 1 calc R
C1 C 0.3988(3) 0.2761(3) 0.1467(2) 0.0278(7) Uani 1 1 d .
C2 C 0.3805(3) 0.2930(3) 0.0529(2) 0.0322(8) Uani 1 1 d .
H2A H 0.3649 0.2267 -0.0039 0.039 Uiso 1 1 calc R
C3 C 0.3860(3) 0.4091(3) 0.0466(2) 0.0333(8) Uani 1 1 d .
H3A H 0.3745 0.4231 -0.0162 0.040 Uiso 1 1 calc R
C4 C 0.4079(3) 0.5072(3) 0.1286(2) 0.0329(8) Uani 1 1 d .
H4A H 0.4109 0.5867 0.1217 0.040 Uiso 1 1 calc R
C5 C 0.4252(3) 0.4883(3) 0.2198(2) 0.0311(8) Uani 1 1 d .
H5 H 0.4403 0.5551 0.2762 0.037 Uiso 1 1 calc R
C6 C 0.4207(3) 0.3710(2) 0.2304(2) 0.0226(7) Uani 1 1 d .
C7 C 0.4418(3) 0.3484(2) 0.3268(2) 0.0222(7) Uani 1 1 d .
C8 C 0.4314(3) 0.2231(2) 0.3258(2) 0.0218(7) Uani 1 1 d .
C9 C 0.4101(3) 0.1386(3) 0.2405(2) 0.0287(7) Uani 1 1 d .
H9 H 0.4068 0.0574 0.2428 0.034 Uiso 1 1 calc R
C10 C 0.4463(3) 0.1838(2) 0.4196(2) 0.0224(7) Uani 1 1 d .
H10 H 0.4287 0.0925 0.3965 0.027 Uiso 1 1 calc R
C11 C 0.6030(3) 0.2384(2) 0.4950(2) 0.0240(7) Uani 1 1 d .
C12 C 0.6997(3) 0.1786(3) 0.5273(2) 0.0316(8) Uani 1 1 d .
H12 H 0.6823 0.0918 0.5041 0.038 Uiso 1 1 calc R
C13 C 0.8295(3) 0.2672(3) 0.6011(2) 0.0368(8) Uani 1 1 d .
H13 H 0.9152 0.2514 0.6363 0.044 Uiso 1 1 calc R
C14 C 0.8091(3) 0.3797(3) 0.6123(2) 0.0348(8) Uani 1 1 d .
H14 H 0.8783 0.4570 0.6572 0.042 Uiso 1 1 calc R
C15 C 0.3249(3) 0.1950(2) 0.46497(19) 0.0203(6) Uani 1 1 d .
C16 C 0.2013(3) 0.1036(3) 0.4598(2) 0.0262(7) Uani 1 1 d .
H16 H 0.1712 0.0183 0.4230 0.031 Uiso 1 1 calc R
C17 C 0.1258(3) 0.1576(3) 0.5185(2) 0.0307(7) Uani 1 1 d .
H17 H 0.0363 0.1156 0.5289 0.037 Uiso 1 1 calc R
C18 C 0.2050(3) 0.2807(3) 0.5574(2) 0.0300(7) Uani 1 1 d .
H18 H 0.1805 0.3408 0.6001 0.036 Uiso 1 1 calc R
C19 C 0.9559(3) 0.2667(3) 0.2085(2) 0.0317(8) Uani 1 1 d .
C20 C 0.9796(4) 0.2502(3) 0.3020(2) 0.0419(9) Uani 1 1 d .
H20 H 1.0404 0.2026 0.3226 0.050 Uiso 1 1 calc R
C21 C 0.9129(3) 0.3042(3) 0.3639(3) 0.0422(9) Uani 1 1 d .
H21 H 0.9255 0.2920 0.4273 0.051 Uiso 1 1 calc R
C22 C 0.8271(3) 0.3766(3) 0.3351(2) 0.0386(8) Uani 1 1 d .
H22 H 0.7813 0.4132 0.3785 0.046 Uiso 1 1 calc R
C23 C 0.8089(3) 0.3949(3) 0.2439(2) 0.0324(8) Uani 1 1 d .
H23 H 0.7511 0.4452 0.2248 0.039 Uiso 1 1 calc R
C24 C 0.8740(3) 0.3407(2) 0.1785(2) 0.0267(7) Uani 1 1 d .
C25 C 0.8560(3) 0.3581(2) 0.0804(2) 0.0257(7) Uani 1 1 d .
C26 C 0.9077(3) 0.2790(2) 0.0150(2) 0.0247(7) Uani 1 1 d .
C27 C 0.9871(3) 0.2123(3) 0.0517(2) 0.0360(8) Uani 1 1 d .
H27 H 1.0240 0.1647 0.0081 0.043 Uiso 1 1 calc R
C28 C 0.8710(3) 0.2777(3) -0.0929(2) 0.0272(7) Uani 1 1 d .
H28 H 0.8910 0.3662 -0.0925 0.033 Uiso 1 1 calc R
C29 C 0.7046(3) 0.2107(2) -0.1468(2) 0.0263(7) Uani 1 1 d .
C30 C 0.5920(3) 0.1536(2) -0.1164(2) 0.0291(7) Uani 1 1 d .
H30 H 0.6028 0.1437 -0.0524 0.035 Uiso 1 1 calc R
C31 C 0.4560(3) 0.1115(3) -0.1964(3) 0.0372(8) Uani 1 1 d .
H31 H 0.3592 0.0683 -0.1962 0.045 Uiso 1 1 calc R
C32 C 0.4901(3) 0.1446(3) -0.2738(3) 0.0399(9) Uani 1 1 d .
H32 H 0.4208 0.1285 -0.3378 0.048 Uiso 1 1 calc R
C33 C 0.9646(3) 0.2265(3) -0.1475(2) 0.0264(7) Uani 1 1 d .
C34 C 0.9532(3) 0.1080(3) -0.1947(2) 0.0374(8) Uani 1 1 d .
H34 H 0.8775 0.0342 -0.2009 0.045 Uiso 1 1 calc R
C35 C 1.0733(3) 0.1144(3) -0.2325(2) 0.0373(9) Uani 1 1 d .
H35 H 1.0933 0.0458 -0.2686 0.045 Uiso 1 1 calc R
C36 C 1.1552(3) 0.2359(3) -0.2080(2) 0.0326(8) Uani 1 1 d .
H36 H 1.2432 0.2681 -0.2239 0.039 Uiso 1 1 calc R

loop_
_atom_site_aniso_label
_atom_site_aniso_U_11
_atom_site_aniso_U_22
_atom_site_aniso_U_33
_atom_site_aniso_U_23
_atom_site_aniso_U_13
_atom_site_aniso_U_12
O1 0.0492(13) 0.0298(12) 0.0213(12) 0.0056(10) 0.0105(10) 0.0137(10)
O2 0.0438(12) 0.0227(11) 0.0202(12) 0.0044(10) 0.0088(9) 0.0111(9)
O3 0.0474(14) 0.0507(14) 0.0334(14) 0.0199(12) 0.0085(11) 0.0301(11)
O4 0.0407(12) 0.0335(12) 0.0289(12) 0.0106(10) 0.0094(10) 0.0193(10)
N1 0.0287(13) 0.0300(14) 0.0296(15) 0.0118(12) 0.0040(12) 0.0119(11)
N2 0.0311(14) 0.0229(13) 0.0267(15) 0.0101(12) 0.0085(11) 0.0061(10)
N3 0.0332(15) 0.0413(15) 0.0299(16) 0.0127(13) 0.0083(12) 0.0147(12)
N4 0.0243(13) 0.0315(14) 0.0215(14) 0.0086(12) 0.0044(11) 0.0106(11)
C1 0.0267(16) 0.0277(17) 0.0273(18) 0.0072(15) 0.0082(13) 0.0075(13)
C2 0.0317(17) 0.0409(19) 0.0210(17) 0.0061(15) 0.0070(13) 0.0113(14)
C3 0.0309(17) 0.046(2) 0.0258(19) 0.0187(17) 0.0066(14) 0.0125(15)
C4 0.0380(18) 0.0353(18) 0.0279(19) 0.0161(16) 0.0057(14) 0.0156(14)
C5 0.0370(17) 0.0323(17) 0.0253(18) 0.0109(15) 0.0079(14) 0.0137(14)
C6 0.0228(14) 0.0254(15) 0.0193(16) 0.0079(14) 0.0036(12) 0.0099(12)
C7 0.0205(14) 0.0227(15) 0.0206(17) 0.0046(14) 0.0056(12) 0.0056(12)
C8 0.0210(14) 0.0237(15) 0.0183(16) 0.0064(14) 0.0035(12) 0.0064(12)
C9 0.0328(17) 0.0268(16) 0.0291(19) 0.0126(15) 0.0102(14) 0.0104(13)
C10 0.0285(15) 0.0185(14) 0.0213(16) 0.0083(13) 0.0058(13) 0.0096(12)
C11 0.0266(15) 0.0287(16) 0.0213(16) 0.0132(14) 0.0080(13) 0.0119(13)
C12 0.0356(17) 0.0357(18) 0.0307(18) 0.0137(16) 0.0120(15) 0.0193(14)
C13 0.0280(17) 0.055(2) 0.0299(19) 0.0147(17) 0.0055(14) 0.0208(16)
C14 0.0234(16) 0.044(2) 0.0282(19) 0.0082(16) 0.0036(14) 0.0043(14)
C15 0.0275(15) 0.0216(15) 0.0115(15) 0.0080(13) 0.0001(12) 0.0112(12)
C16 0.0290(16) 0.0218(15) 0.0250(18) 0.0088(14) 0.0020(13) 0.0088(13)
C17 0.0326(17) 0.0326(18) 0.0332(19) 0.0182(15) 0.0133(14) 0.0116(14)
C18 0.0358(17) 0.0341(18) 0.0279(18) 0.0141(15) 0.0145(15) 0.0159(14)
C19 0.0333(17) 0.0354(18) 0.0269(19) 0.0130(16) 0.0045(14) 0.0142(15)
C20 0.043(2) 0.046(2) 0.040(2) 0.0229(18) 0.0067(17) 0.0173(16)
C21 0.0429(19) 0.056(2) 0.032(2) 0.0274(18) 0.0118(16) 0.0111(17)
C22 0.0342(18) 0.053(2) 0.031(2) 0.0162(17) 0.0125(15) 0.0119(16)
C23 0.0289(16) 0.0377(18) 0.0284(19) 0.0110(16) 0.0059(14) 0.0099(14)
C24 0.0238(15) 0.0282(16) 0.0242(17) 0.0091(14) 0.0025(13) 0.0063(13)
C25 0.0232(15) 0.0245(16) 0.0244(17) 0.0077(14) 0.0010(13) 0.0059(13)
C26 0.0228(15) 0.0263(16) 0.0239(17) 0.0091(14) 0.0031(13) 0.0095(13)
C27 0.0372(18) 0.0445(19) 0.0296(19) 0.0132(16) 0.0081(15) 0.0201(15)
C28 0.0280(16) 0.0264(16) 0.0269(18) 0.0075(14) 0.0072(13) 0.0108(13)
C29 0.0257(16) 0.0288(16) 0.0239(17) 0.0065(14) 0.0048(13) 0.0130(13)
C30 0.0281(16) 0.0331(17) 0.0279(18) 0.0094(15) 0.0094(14) 0.0127(14)
C31 0.0245(16) 0.0347(18) 0.045(2) 0.0040(17) 0.0078(15) 0.0092(14)
C32 0.0291(18) 0.045(2) 0.038(2) 0.0030(17) 0.0021(16) 0.0172(15)
C33 0.0230(15) 0.0327(17) 0.0193(16) 0.0063(14) 0.0023(13) 0.0085(13)
C34 0.0277(17) 0.0331(18) 0.041(2) -0.0002(16) 0.0070(15) 0.0062(14)
C35 0.0274(17) 0.041(2) 0.035(2) -0.0014(17) 0.0040(15) 0.0137(15)
C36 0.0237(16) 0.046(2) 0.0244(18) 0.0060(16) 0.0049(14) 0.0124(15)

loop_
_atom_type_symbol
_atom_type_description
_atom_type_scat_dispersion_real
_atom_type_scat_dispersion_imag
_atom_type_scat_source
C C 0.0033 0.0016 'International Tables Vol C Tables 4.2.6.8 and 6.1.1.4'
H H 0.0000 0.0000 'International Tables Vol C Tables 4.2.6.8 and 6.1.1.4'
N N 0.0061 0.0033 'International Tables Vol C Tables 4.2.6.8 and 6.1.1.4'
O O 0.0106 0.0060 'International Tables Vol C Tables 4.2.6.8 and 6.1.1.4'

loop_
_geom_angle_atom_site_label_1
_geom_angle_atom_site_label_2
_geom_angle_atom_site_label_3
_geom_angle
C9 O1 C1 117.6(2)
C27 O3 C19 118.4(2)
C11 N1 C14 109.6(2)
C11 N1 H1 125.2
C14 N1 H1 125.2
C18 N2 C15 109.8(2)
C18 N2 H2 125.1
C15 N2 H2 125.1
C32 N3 C29 109.7(3)
C32 N3 H3 125.1
C29 N3 H3 125.1
C33 N4 C36 110.2(2)
C33 N4 H4 124.9
C36 N4 H4 124.9
O1 C1 C6 121.7(3)
O1 C1 C2 115.9(3)
C6 C1 C2 122.5(3)
C3 C2 C1 117.2(3)
C3 C2 H2A 121.4
C1 C2 H2A 121.4
C2 C3 C4 122.3(3)
C2 C3 H3A 118.8
C4 C3 H3A 118.8
C5 C4 C3 119.4(3)
C5 C4 H4A 120.3
C3 C4 H4A 120.3
C4 C5 C6 120.5(3)
C4 C5 H5 119.8
C6 C5 H5 119.8
C1 C6 C5 118.1(3)
C1 C6 C7 120.0(3)
C5 C6 C7 121.8(3)
O2 C7 C8 122.9(3)
O2 C7 C6 121.6(3)
C8 C7 C6 115.6(2)
C9 C8 C7 119.3(3)
C9 C8 C10 118.8(2)
C7 C8 C10 121.9(2)
C8 C9 O1 125.7(3)
C8 C9 H9 117.1
O1 C9 H9 117.1
C15 C10 C11 113.3(2)
C15 C10 C8 114.1(2)
C11 C10 C8 114.2(2)
C15 C10 H10 104.6
C11 C10 H10 104.6
C8 C10 H10 104.6
C12 C11 N1 107.1(2)
C12 C11 C10 128.8(2)
N1 C11 C10 124.1(2)
C11 C12 C13 108.4(3)
C11 C12 H12 125.8
C13 C12 H12 125.8
C14 C13 C12 107.1(3)
C14 C13 H13 126.4
C12 C13 H13 126.4
C13 C14 N1 107.8(3)
C13 C14 H14 126.1
N1 C14 H14 126.1
C16 C15 N2 106.8(3)
C16 C15 C10 128.7(3)
N2 C15 C10 124.4(2)
C15 C16 C17 108.2(2)
C15 C16 H16 125.9
C17 C16 H16 125.9
C18 C17 C16 107.0(3)
C18 C17 H17 126.5
C16 C17 H17 126.5
C17 C18 N2 108.3(3)
C17 C18 H18 125.9
N2 C18 H18 125.9
O3 C19 C24 120.9(3)
O3 C19 C20 117.0(3)
C24 C19 C20 122.0(3)
C21 C20 C19 118.3(3)
C21 C20 H20 120.8
C19 C20 H20 120.8
C20 C21 C22 121.0(3)
C20 C21 H21 119.5
C22 C21 H21 119.5
C23 C22 C21 119.8(3)
C23 C22 H22 120.1
C21 C22 H22 120.1
C22 C23 C24 121.0(3)
C22 C23 H23 119.5
C24 C23 H23 119.5
C19 C24 C23 117.8(3)
C19 C24 C25 119.9(3)
C23 C24 C25 122.2(3)
O4 C25 C26 122.4(3)
O4 C25 C24 122.2(3)
C26 C25 C24 115.4(2)
C27 C26 C25 119.2(3)
C27 C26 C28 122.6(3)
C25 C26 C28 118.1(2)
C26 C27 O3 125.1(3)
C26 C27 H27 117.4
O3 C27 H27 117.4
C33 C28 C29 111.5(2)
C33 C28 C26 114.9(2)
C29 C28 C26 109.4(2)
C33 C28 H28 106.8
C29 C28 H28 106.8
C26 C28 H28 106.8
C30 C29 N3 107.0(2)
C30 C29 C28 132.1(3)
N3 C29 C28 120.9(3)
C29 C30 C31 108.3(3)
C29 C30 H30 125.9
C31 C30 H30 125.9
C32 C31 C30 106.9(3)
C32 C31 H31 126.5
C30 C31 H31 126.5
N3 C32 C31 108.1(3)
N3 C32 H32 126.0
C31 C32 H32 126.0
N4 C33 C34 106.7(3)
N4 C33 C28 120.9(2)
C34 C33 C28 132.4(3)
C33 C34 C35 108.0(3)
C33 C34 H34 126.0
C35 C34 H34 126.0
C36 C35 C34 107.6(3)
C36 C35 H35 126.2
C34 C35 H35 126.2
C35 C36 N4 107.5(3)
C35 C36 H36 126.3
N4 C36 H36 126.3

loop_
_geom_bond_atom_site_label_1
_geom_bond_atom_site_label_2
_geom_bond_distance
O1 C9 1.357(3)
O1 C1 1.374(3)
O2 C7 1.244(3)
O3 C27 1.358(4)
O3 C19 1.381(3)
O4 C25 1.238(3)
N1 C11 1.366(3)
N1 C14 1.374(3)
N1 H1 0.8800
N2 C18 1.357(4)
N2 C15 1.370(3)
N2 H2 0.8800
N3 C32 1.359(4)
N3 C29 1.374(3)
N3 H3 0.8800
N4 C33 1.363(3)
N4 C36 1.363(3)
N4 H4 0.8800
C1 C6 1.382(4)
C1 C2 1.400(4)
C2 C3 1.368(4)
C2 H2A 0.9500
C3 C4 1.390(4)
C3 H3A 0.9500
C4 C5 1.373(4)
C4 H4A 0.9500
C5 C6 1.405(4)
C5 H5 0.9500
C6 C7 1.463(4)
C7 C8 1.438(4)
C8 C9 1.337(4)
C8 C10 1.523(4)
C9 H9 0.9500
C10 C15 1.511(4)
C10 C11 1.515(4)
C10 H10 1.0000
C11 C12 1.363(4)
C12 C13 1.408(4)
C12 H12 0.9500
C13 C14 1.359(4)
C13 H13 0.9500
C14 H14 0.9500
C15 C16 1.362(4)
C16 C17 1.409(4)
C16 H16 0.9500
C17 C18 1.355(4)
C17 H17 0.9500
C18 H18 0.9500
C19 C24 1.387(4)
C19 C20 1.391(4)
C20 C21 1.373(4)
C20 H20 0.9500
C21 C22 1.391(4)
C21 H21 0.9500
C22 C23 1.369(4)
C22 H22 0.9500
C23 C24 1.398(4)
C23 H23 0.9500
C24 C25 1.463(4)
C25 C26 1.451(4)
C26 C27 1.334(4)
C26 C28 1.519(4)
C27 H27 0.9500
C28 C33 1.501(4)
C28 C29 1.516(4)
C28 H28 1.0000
C29 C30 1.358(4)
C30 C31 1.413(4)
C30 H30 0.9500
C31 C32 1.361(5)
C31 H31 0.9500
C32 H32 0.9500
C33 C34 1.365(4)
C34 C35 1.404(4)
C34 H34 0.9500
C35 C36 1.354(4)
C35 H35 0.9500
C36 H36 0.9500

loop_
_geom_torsion_atom_site_label_1
_geom_torsion_atom_site_label_2
_geom_torsion_atom_site_label_3
_geom_torsion_atom_site_label_4
_geom_torsion
C9 O1 C1 C6 -0.4(4)
C9 O1 C1 C2 180.0(2)
O1 C1 C2 C3 -179.9(2)
C6 C1 C2 C3 0.4(4)
C1 C2 C3 C4 -0.4(4)
C2 C3 C4 C5 0.2(4)
C3 C4 C5 C6 0.0(4)
O1 C1 C6 C5 -179.9(2)
C2 C1 C6 C5 -0.2(4)
O1 C1 C6 C7 1.4(4)
C2 C1 C6 C7 -178.9(3)
C4 C5 C6 C1 0.1(4)
C4 C5 C6 C7 178.7(3)
C1 C6 C7 O2 176.6(3)
C5 C6 C7 O2 -2.1(4)
C1 C6 C7 C8 -2.5(4)
C5 C6 C7 C8 178.9(3)
O2 C7 C8 C9 -176.4(3)
C6 C7 C8 C9 2.7(4)
O2 C7 C8 C10 2.7(4)
C6 C7 C8 C10 -178.2(2)
C7 C8 C9 O1 -1.9(4)
C10 C8 C9 O1 179.0(2)
C1 O1 C9 C8 0.6(4)
C9 C8 C10 C15 -117.8(3)
C7 C8 C10 C15 63.1(3)
C9 C8 C10 C11 109.7(3)
C7 C8 C10 C11 -69.4(3)
C14 N1 C11 C12 -0.1(3)
C14 N1 C11 C10 177.3(3)
C15 C10 C11 C12 111.9(3)
C8 C10 C11 C12 -115.2(3)
C15 C10 C11 N1 -64.9(4)
C8 C10 C11 N1 67.9(4)
N1 C11 C12 C13 0.0(4)
C10 C11 C12 C13 -177.3(3)
C11 C12 C13 C14 0.1(4)
C12 C13 C14 N1 -0.2(4)
C11 N1 C14 C13 0.2(4)
C18 N2 C15 C16 0.3(3)
C18 N2 C15 C10 -176.8(2)
C11 C10 C15 C16 -124.9(3)
C8 C10 C15 C16 102.2(3)
C11 C10 C15 N2 51.7(3)
C8 C10 C15 N2 -81.2(3)
N2 C15 C16 C17 -0.5(3)
C10 C15 C16 C17 176.6(3)
C15 C16 C17 C18 0.4(3)
C16 C17 C18 N2 -0.2(3)
C15 N2 C18 C17 -0.1(3)
C27 O3 C19 C24 -6.6(4)
C27 O3 C19 C20 174.2(3)
O3 C19 C20 C21 -177.4(3)
C24 C19 C20 C21 3.3(5)
C19 C20 C21 C22 -1.7(5)
C20 C21 C22 C23 -0.2(5)
C21 C22 C23 C24 0.7(4)
O3 C19 C24 C23 178.0(2)
C20 C19 C24 C23 -2.8(4)
O3 C19 C24 C25 -1.0(4)
C20 C19 C24 C25 178.2(3)
C22 C23 C24 C19 0.8(4)
C22 C23 C24 C25 179.7(3)
C19 C24 C25 O4 -170.7(2)
C23 C24 C25 O4 10.4(4)
C19 C24 C25 C26 9.2(4)
C23 C24 C25 C26 -169.7(2)
O4 C25 C26 C27 169.7(3)
C24 C25 C26 C27 -10.3(4)
O4 C25 C26 C28 -9.2(4)
C24 C25 C26 C28 170.8(2)
C25 C26 C27 O3 3.2(4)
C28 C26 C27 O3 -178.0(3)
C19 O3 C27 C26 5.6(4)
C27 C26 C28 C33 -16.6(4)
C25 C26 C28 C33 162.3(2)
C27 C26 C28 C29 109.8(3)
C25 C26 C28 C29 -71.3(3)
C32 N3 C29 C30 -0.2(3)
C32 N3 C29 C28 -177.6(2)
C33 C28 C29 C30 126.8(3)
C26 C28 C29 C30 -1.5(4)
C33 C28 C29 N3 -56.6(3)
C26 C28 C29 N3 175.1(2)
N3 C29 C30 C31 0.2(3)
C28 C29 C30 C31 177.1(3)
C29 C30 C31 C32 -0.1(3)
C29 N3 C32 C31 0.2(3)
C30 C31 C32 N3 -0.1(3)
C36 N4 C33 C34 -0.2(3)
C36 N4 C33 C28 179.4(2)
C29 C28 C33 N4 138.4(3)
C26 C28 C33 N4 -96.4(3)
C29 C28 C33 C34 -42.1(4)
C26 C28 C33 C34 83.2(4)
N4 C33 C34 C35 0.2(3)
C28 C33 C34 C35 -179.4(3)
C33 C34 C35 C36 -0.1(3)
C34 C35 C36 N4 0.0(3)
C33 N4 C36 C35 0.2(3)
